data_4071864
loop_
_publ_author_name
'Tanabe, Makoto'
'Ishikawa, Naoko'
'Hanzawa, Masaya'
'Osakada, Kohtaro'

_publ_section_title
;
 Mono- and Dinuclear Germapalladacycles Obtained via the Ge&#x2212;Ge Bond
 Forming Reactions Promoted by Palladium Complexes
;
_journal_issue 19
_journal_name_full Organometallics
_journal_page_first 5152
_journal_paper_doi 10.1021/om8004349
_journal_volume 27
_journal_year 2008
_chemical_formula_moiety 'C48 H62 Ge3 P4 Pd2 '
_chemical_formula_sum 'C48 H62 Ge3 P4 Pd2'
_chemical_formula_weight 1193.48
_space_group_IT_number 14
_symmetry_cell_setting monoclinic
_symmetry_Int_Tables_number 14
_symmetry_space_group_name_Hall '-P 2ybc'
_symmetry_space_group_name_H-M 'P 1 21/c 1'
_cell_angle_alpha 90.0000
_cell_angle_beta 93.8134(16)
_cell_angle_gamma 90.0000
_cell_formula_units_Z 4
_cell_length_a 16.2875(18)
_cell_length_b 16.1779(18)
_cell_length_c 18.868(2)
_cell_measurement_reflns_used 15337
_cell_measurement_temperature 113.1
_cell_measurement_theta_max 27.5
_cell_measurement_theta_min 3.0
_cell_volume 4960.7(9)
_computing_cell_refinement CrystalClear
_computing_data_collection CrystalClear
_computing_data_reduction CrystalStructure
_computing_publication_material 'CrystalStructure 3.7.0'
_computing_structure_refinement CRYSTALS
_computing_structure_solution SHELXS97
_diffrn_detector_area_resol_mean 7.31
_diffrn_measured_fraction_theta_full 0.970
_diffrn_measured_fraction_theta_max 0.970
_diffrn_measurement_device_type 'Rigaku Saturn'
_diffrn_measurement_method \w
_diffrn_radiation_type 'Mo K\a'
_diffrn_radiation_wavelength 0.71070
_diffrn_reflns_av_R_equivalents 0.037
_diffrn_reflns_limit_h_max 20
_diffrn_reflns_limit_h_min -21
_diffrn_reflns_limit_k_max 21
_diffrn_reflns_limit_k_min -20
_diffrn_reflns_limit_l_max 24
_diffrn_reflns_limit_l_min -24
_diffrn_reflns_number 35463
_diffrn_reflns_theta_full 27.48
_diffrn_reflns_theta_max 27.48
_exptl_absorpt_coefficient_mu 2.668
_exptl_absorpt_correction_T_max 0.000
_exptl_absorpt_correction_T_min 0.000
_exptl_absorpt_correction_type none
_exptl_crystal_colour yellow
_exptl_crystal_density_diffrn 1.598
_exptl_crystal_density_method 'not measured'
_exptl_crystal_description prism
_exptl_crystal_F_000 2392.00
_exptl_crystal_size_max 0.35
_exptl_crystal_size_mid 0.22
_exptl_crystal_size_min 0.18
_refine_diff_density_max 1.07
_refine_diff_density_min -0.74
_refine_ls_extinction_method none
_refine_ls_goodness_of_fit_ref 1.084
_refine_ls_hydrogen_treatment refall
_refine_ls_number_parameters 576
_refine_ls_number_reflns 8732
_refine_ls_R_factor_gt 0.0287
_refine_ls_shift/su_max 0.0000
_refine_ls_structure_factor_coef Fsqd
_refine_ls_weighting_details 'w = 1/[0.6000\s(Fo^2^)]/(4Fo^2^)'
_refine_ls_weighting_scheme calc
_refine_ls_wR_factor_ref 0.0559
_reflns_number_gt 8685
_reflns_number_total 11042
_reflns_threshold_expression F^2^>2.0\s(F^2^)
_cod_data_source_file om8004349_si_001.cif
_cod_data_source_block '__complex3'
_cod_original_cell_volume 4960.6(9)
_cod_original_formula_sum 'C48 H62 Ge3 P4 Pd2 '
_cod_database_code 4071864

loop_
_symmetry_equiv_pos_site_id
_symmetry_equiv_pos_as_xyz
1 +X,+Y,+Z
2 -X,1/2+Y,1/2-Z
3 -X,-Y,-Z
4 +X,1/2-Y,1/2+Z

loop_
_atom_site_label
_atom_site_type_symbol
_atom_site_fract_x
_atom_site_fract_y
_atom_site_fract_z
_atom_site_U_iso_or_equiv
_atom_site_adp_type
_atom_site_occupancy
_atom_site_symmetry_multiplicity
_atom_site_calc_flag
_atom_site_refinement_flags
Pd1 Pd 0.23741(2) 0.60514(2) 0.291500(10) 0.01343(6) Uani 1.00 1 d .
Pd2 Pd 0.19999(2) 0.35104(2) 0.202510(10) 0.01427(6) Uani 1.00 1 d .
Ge1 Ge 0.17659(2) 0.50297(2) 0.20332(2) 0.01406(9) Uani 1.00 1 d .
Ge2 Ge 0.23552(2) 0.48428(2) 0.36873(2) 0.01295(9) Uani 1.00 1 d .
Ge3 Ge 0.30246(2) 0.38126(2) 0.29872(2) 0.01338(9) Uani 1.00 1 d .
P1 P 0.27269(6) 0.70132(6) 0.37926(5) 0.0237(2) Uani 1.00 1 d .
P2 P 0.25357(6) 0.71263(6) 0.21299(5) 0.0181(2) Uani 1.00 1 d .
P3 P 0.08072(6) 0.31221(6) 0.13703(5) 0.0202(2) Uani 1.00 1 d .
P4 P 0.24947(6) 0.22443(6) 0.16859(5) 0.0218(2) Uani 1.00 1 d .
C1 C 0.2250(2) 0.5214(2) 0.10944(18) 0.0177(9) Uani 1.00 1 d .
C2 C 0.3100(2) 0.5291(2) 0.10917(19) 0.0203(10) Uani 1.00 1 d .
C3 C 0.3505(2) 0.5398(2) 0.04772(19) 0.0263(11) Uani 1.00 1 d .
C4 C 0.3046(2) 0.5434(2) -0.01775(19) 0.0258(10) Uani 1.00 1 d .
C5 C 0.2211(2) 0.5358(2) -0.0187(2) 0.0263(11) Uani 1.00 1 d .
C6 C 0.1811(2) 0.5248(2) 0.04287(18) 0.0211(10) Uani 1.00 1 d .
C7 C 0.0575(2) 0.5340(2) 0.18824(18) 0.0169(9) Uani 1.00 1 d .
C8 C 0.0005(2) 0.4952(2) 0.22953(18) 0.0206(10) Uani 1.00 1 d .
C9 C -0.0832(2) 0.5128(2) 0.22254(19) 0.0257(11) Uani 1.00 1 d .
C10 C -0.1126(2) 0.5696(2) 0.1733(2) 0.0285(11) Uani 1.00 1 d .
C11 C -0.0585(2) 0.6101(2) 0.1311(2) 0.0274(11) Uani 1.00 1 d .
C12 C 0.0256(2) 0.5924(2) 0.13902(18) 0.0216(10) Uani 1.00 1 d .
C13 C 0.3472(2) 0.2880(2) 0.35769(17) 0.0153(9) Uani 1.00 1 d .
C14 C 0.4304(2) 0.2806(2) 0.37943(18) 0.0225(10) Uani 1.00 1 d .
C15 C 0.4598(2) 0.2163(2) 0.42294(19) 0.0274(11) Uani 1.00 1 d .
C16 C 0.4062(2) 0.1584(2) 0.44676(19) 0.0257(10) Uani 1.00 1 d .
C17 C 0.3235(2) 0.1635(2) 0.42658(19) 0.0249(10) Uani 1.00 1 d .
C18 C 0.2950(2) 0.2285(2) 0.38306(18) 0.0215(10) Uani 1.00 1 d .
C19 C 0.4030(2) 0.4345(2) 0.26630(18) 0.0164(9) Uani 1.00 1 d .
C20 C 0.4289(2) 0.5145(2) 0.28537(19) 0.0201(9) Uani 1.00 1 d .
C21 C 0.4932(2) 0.5525(2) 0.2534(2) 0.0283(11) Uani 1.00 1 d .
C22 C 0.5346(2) 0.5115(2) 0.2021(2) 0.0304(11) Uani 1.00 1 d .
C23 C 0.5115(2) 0.4316(2) 0.1831(2) 0.0330(12) Uani 1.00 1 d .
C24 C 0.4468(2) 0.3944(2) 0.21516(19) 0.0255(10) Uani 1.00 1 d .
C25 C 0.1222(2) 0.4481(2) 0.38590(17) 0.0150(9) Uani 1.00 1 d .
C26 C 0.0629(2) 0.5074(2) 0.40103(17) 0.0175(9) Uani 1.00 1 d .
C27 C -0.0165(2) 0.4839(2) 0.41364(17) 0.0186(9) Uani 1.00 1 d .
C28 C -0.0392(2) 0.4019(2) 0.40976(18) 0.0222(10) Uani 1.00 1 d .
C29 C 0.0173(2) 0.3433(2) 0.3943(2) 0.0277(11) Uani 1.00 1 d .
C30 C 0.0975(2) 0.3666(2) 0.38283(19) 0.0245(10) Uani 1.00 1 d .
C31 C 0.2855(2) 0.4949(2) 0.46768(17) 0.0156(9) Uani 1.00 1 d .
C32 C 0.2414(2) 0.5242(2) 0.52289(17) 0.0176(9) Uani 1.00 1 d .
C33 C 0.2783(2) 0.5393(2) 0.59057(18) 0.0207(10) Uani 1.00 1 d .
C34 C 0.3624(2) 0.5248(2) 0.60329(19) 0.0240(10) Uani 1.00 1 d .
C35 C 0.4072(2) 0.4927(2) 0.54970(19) 0.0265(11) Uani 1.00 1 d .
C36 C 0.3695(2) 0.4786(2) 0.48275(18) 0.0230(10) Uani 1.00 1 d .
C37 C 0.2394(2) 0.8078(2) 0.26417(19) 0.0310(11) Uani 1.00 1 d .
C38 C 0.2888(2) 0.8016(2) 0.33556(19) 0.0417(13) Uani 1.00 1 d .
C39 C 0.3583(2) 0.7256(2) 0.1873(2) 0.0367(12) Uani 1.00 1 d .
C40 C 0.1966(2) 0.7354(2) 0.12962(19) 0.0376(12) Uani 1.00 1 d .
C41 C 0.3616(2) 0.6983(2) 0.4422(2) 0.0446(14) Uani 1.00 1 d .
C42 C 0.1908(2) 0.7260(2) 0.43642(18) 0.0355(12) Uani 1.00 1 d .
C43 C 0.1644(2) 0.1632(2) 0.1272(2) 0.0280(11) Uani 1.00 1 d .
C44 C 0.1044(2) 0.2205(2) 0.08432(19) 0.0312(11) Uani 1.00 1 d .
C45 C 0.3122(2) 0.2395(2) 0.0936(2) 0.0519(16) Uani 1.00 1 d .
C46 C 0.3060(2) 0.1463(2) 0.2210(2) 0.0391(13) Uani 1.00 1 d .
C47 C 0.0102(2) 0.2694(2) 0.19869(19) 0.0338(12) Uani 1.00 1 d .
C48 C 0.0119(2) 0.3694(2) 0.07361(19) 0.0271(11) Uani 1.00 1 d .
H1 H 0.3416 0.5270 0.1533 0.024 Uiso 1.00 1 c R
H2 H 0.4088 0.5444 0.0498 0.032 Uiso 1.00 1 c R
H3 H 0.3314 0.5511 -0.0605 0.032 Uiso 1.00 1 c R
H4 H 0.1896 0.5383 -0.0629 0.031 Uiso 1.00 1 c R
H5 H 0.1230 0.5189 0.0405 0.025 Uiso 1.00 1 c R
H6 H 0.0200 0.4552 0.2635 0.024 Uiso 1.00 1 c R
H7 H -0.1199 0.4858 0.2520 0.031 Uiso 1.00 1 c R
H8 H -0.1698 0.5817 0.1679 0.034 Uiso 1.00 1 c R
H9 H -0.0782 0.6494 0.0967 0.032 Uiso 1.00 1 c R
H10 H 0.0623 0.6208 0.1105 0.025 Uiso 1.00 1 c R
H11 H 0.4680 0.3205 0.3639 0.027 Uiso 1.00 1 c R
H12 H 0.5169 0.2122 0.4362 0.033 Uiso 1.00 1 c R
H13 H 0.4258 0.1150 0.4773 0.031 Uiso 1.00 1 c R
H14 H 0.2861 0.1234 0.4422 0.030 Uiso 1.00 1 c R
H15 H 0.2379 0.2321 0.3698 0.026 Uiso 1.00 1 c R
H16 H 0.4017 0.5427 0.3212 0.024 Uiso 1.00 1 c R
H17 H 0.5091 0.6070 0.2671 0.033 Uiso 1.00 1 c R
H18 H 0.5780 0.5380 0.1797 0.037 Uiso 1.00 1 c R
H19 H 0.5401 0.4028 0.1485 0.040 Uiso 1.00 1 c R
H20 H 0.4318 0.3395 0.2020 0.031 Uiso 1.00 1 c R
H21 H 0.0778 0.5642 0.4030 0.021 Uiso 1.00 1 c R
H22 H -0.0556 0.5249 0.4245 0.022 Uiso 1.00 1 c R
H23 H -0.0938 0.3859 0.4184 0.027 Uiso 1.00 1 c R
H24 H 0.0017 0.2868 0.3909 0.034 Uiso 1.00 1 c R
H25 H 0.1365 0.3253 0.3727 0.030 Uiso 1.00 1 c R
H26 H 0.1841 0.5344 0.5143 0.021 Uiso 1.00 1 c R
H27 H 0.2466 0.5594 0.6274 0.025 Uiso 1.00 1 c R
H28 H 0.3888 0.5369 0.6485 0.028 Uiso 1.00 1 c R
H29 H 0.4639 0.4803 0.5589 0.031 Uiso 1.00 1 c R
H30 H 0.4010 0.4570 0.4464 0.027 Uiso 1.00 1 c R
H31 H 0.2570 0.8542 0.2383 0.038 Uiso 1.00 1 c R
H32 H 0.1829 0.8138 0.2726 0.038 Uiso 1.00 1 c R
H33 H 0.2736 0.8452 0.3658 0.050 Uiso 1.00 1 c R
H34 H 0.3455 0.8066 0.3272 0.050 Uiso 1.00 1 c R
H35 H 0.3867 0.7626 0.2196 0.045 Uiso 1.00 1 c R
H36 H 0.3579 0.7475 0.1406 0.045 Uiso 1.00 1 c R
H37 H 0.3854 0.6736 0.1888 0.045 Uiso 1.00 1 c R
H38 H 0.2220 0.7087 0.0919 0.044 Uiso 1.00 1 c R
H39 H 0.1961 0.7934 0.1218 0.044 Uiso 1.00 1 c R
H40 H 0.1418 0.7160 0.1315 0.044 Uiso 1.00 1 c R
H41 H 0.3474 0.6698 0.4836 0.053 Uiso 1.00 1 c R
H42 H 0.3781 0.7531 0.4544 0.053 Uiso 1.00 1 c R
H43 H 0.4056 0.6704 0.4218 0.053 Uiso 1.00 1 c R
H44 H 0.1596 0.7711 0.4168 0.043 Uiso 1.00 1 c R
H45 H 0.2136 0.7404 0.4824 0.043 Uiso 1.00 1 c R
H46 H 0.1560 0.6792 0.4398 0.043 Uiso 1.00 1 c R
H47 H 0.1856 0.1228 0.0967 0.033 Uiso 1.00 1 c R
H48 H 0.1359 0.1365 0.1630 0.033 Uiso 1.00 1 c R
H49 H 0.0549 0.1916 0.0717 0.037 Uiso 1.00 1 c R
H50 H 0.1290 0.2377 0.0425 0.037 Uiso 1.00 1 c R
H51 H 0.2788 0.2355 0.0505 0.064 Uiso 1.00 1 c R
H52 H 0.3538 0.1983 0.0945 0.064 Uiso 1.00 1 c R
H53 H 0.3370 0.2926 0.0968 0.064 Uiso 1.00 1 c R
H54 H 0.3633 0.1567 0.2195 0.047 Uiso 1.00 1 c R
H55 H 0.2936 0.0930 0.2020 0.047 Uiso 1.00 1 c R
H56 H 0.2912 0.1487 0.2688 0.047 Uiso 1.00 1 c R
H57 H 0.0194 0.2116 0.2031 0.041 Uiso 1.00 1 c R
H58 H -0.0451 0.2792 0.1815 0.041 Uiso 1.00 1 c R
H59 H 0.0200 0.2949 0.2438 0.041 Uiso 1.00 1 c R
H60 H -0.0300 0.3955 0.0982 0.032 Uiso 1.00 1 c R
H61 H -0.0124 0.3322 0.0394 0.032 Uiso 1.00 1 c R
H62 H 0.0425 0.4101 0.0504 0.032 Uiso 1.00 1 c R

loop_
_atom_site_aniso_label
_atom_site_aniso_U_11
_atom_site_aniso_U_22
_atom_site_aniso_U_33
_atom_site_aniso_U_12
_atom_site_aniso_U_13
_atom_site_aniso_U_23
Pd1 0.01664(13) 0.00917(13) 0.01434(13) -0.00170(11) -0.00002(11) 0.00047(11)
Pd2 0.01611(13) 0.01015(13) 0.01618(13) 0.00000(11) -0.00172(11) -0.00098(11)
Ge1 0.01624(19) 0.0106(2) 0.01492(19) 0.00017(14) -0.00196(14) 0.00063(14)
Ge2 0.01293(19) 0.01183(19) 0.01399(19) -0.00145(14) 0.00011(14) 0.00119(14)
Ge3 0.01276(18) 0.0117(2) 0.01567(19) 0.00000(14) 0.00055(14) 0.00160(14)
P1 0.0355(6) 0.0160(5) 0.0194(5) -0.0077(4) -0.0009(4) -0.0030(4)
P2 0.0246(5) 0.0113(4) 0.0182(4) -0.0026(4) 0.0003(4) 0.0018(3)
P3 0.0242(5) 0.0137(5) 0.0215(5) -0.0005(4) -0.0065(4) -0.0021(4)
P4 0.0251(5) 0.0175(5) 0.0225(5) 0.0043(4) -0.0003(4) -0.0060(4)
C1 0.030(2) 0.0068(17) 0.0162(18) -0.0014(15) 0.0017(16) 0.0030(14)
C2 0.026(2) 0.017(2) 0.0173(19) 0.0044(16) -0.0030(16) 0.0009(15)
C3 0.024(2) 0.026(2) 0.028(2) 0.0036(17) 0.0032(17) 0.0027(18)
C4 0.044(2) 0.014(2) 0.0203(19) 0.0050(18) 0.0109(18) 0.0033(16)
C5 0.044(2) 0.016(2) 0.0181(19) 0.0009(18) -0.0007(18) 0.0020(16)
C6 0.026(2) 0.0154(19) 0.0206(19) 0.0017(16) -0.0055(16) -0.0031(15)
C7 0.0178(19) 0.0134(18) 0.0185(18) 0.0017(15) -0.0052(15) -0.0069(15)
C8 0.025(2) 0.021(2) 0.0165(18) 0.0059(16) -0.0011(16) -0.0032(15)
C9 0.019(2) 0.033(2) 0.025(2) -0.0042(17) 0.0017(17) -0.0066(18)
C10 0.018(2) 0.033(2) 0.033(2) 0.0073(18) -0.0090(18) -0.0112(19)
C11 0.030(2) 0.018(2) 0.033(2) 0.0059(18) -0.0097(19) -0.0001(18)
C12 0.025(2) 0.016(2) 0.023(2) 0.0021(16) -0.0068(17) 0.0007(15)
C13 0.0165(18) 0.0131(18) 0.0163(17) -0.0009(14) 0.0022(14) -0.0020(14)
C14 0.0176(19) 0.021(2) 0.029(2) 0.0004(16) -0.0001(16) 0.0050(17)
C15 0.023(2) 0.028(2) 0.031(2) 0.0055(17) -0.0048(18) 0.0099(18)
C16 0.040(2) 0.015(2) 0.022(2) 0.0071(18) 0.0042(18) 0.0067(16)
C17 0.034(2) 0.012(2) 0.029(2) 0.0029(17) 0.0107(18) 0.0074(16)
C18 0.0170(19) 0.019(2) 0.029(2) 0.0042(15) 0.0019(16) 0.0024(17)
C19 0.0126(17) 0.020(2) 0.0156(17) -0.0033(15) -0.0033(14) 0.0052(15)
C20 0.0175(18) 0.022(2) 0.0210(19) -0.0016(16) -0.0015(15) 0.0026(16)
C21 0.020(2) 0.025(2) 0.039(2) -0.0033(17) -0.0049(18) 0.0087(19)
C22 0.015(2) 0.039(2) 0.037(2) -0.0046(18) 0.0024(18) 0.017(2)
C23 0.024(2) 0.046(2) 0.030(2) 0.004(2) 0.0115(18) 0.005(2)
C24 0.019(2) 0.024(2) 0.033(2) 0.0010(17) 0.0045(17) 0.0011(18)
C25 0.0118(17) 0.0188(19) 0.0144(17) -0.0019(14) 0.0001(14) 0.0049(15)
C26 0.0188(19) 0.0147(19) 0.0189(18) 0.0001(15) 0.0005(15) -0.0013(15)
C27 0.0160(18) 0.019(2) 0.0214(19) 0.0046(15) 0.0043(15) -0.0018(16)
C28 0.0150(18) 0.023(2) 0.030(2) -0.0010(16) 0.0080(16) -0.0006(17)
C29 0.021(2) 0.012(2) 0.051(2) -0.0048(16) 0.0106(19) -0.0027(18)
C30 0.0196(19) 0.014(2) 0.040(2) 0.0057(16) 0.0089(18) 0.0074(17)
C31 0.0186(18) 0.0135(18) 0.0145(17) -0.0027(15) -0.0002(14) 0.0047(14)
C32 0.0196(19) 0.0138(19) 0.0189(18) 0.0005(15) -0.0023(15) 0.0045(15)
C33 0.030(2) 0.0129(19) 0.0190(19) -0.0013(16) -0.0001(16) 0.0004(15)
C34 0.033(2) 0.020(2) 0.0174(19) -0.0082(18) -0.0084(17) 0.0027(16)
C35 0.018(2) 0.034(2) 0.028(2) 0.0002(17) -0.0036(17) 0.0077(18)
C36 0.019(2) 0.030(2) 0.0202(19) -0.0032(16) 0.0015(16) 0.0023(17)
C37 0.050(2) 0.012(2) 0.032(2) -0.0014(19) 0.0139(19) 0.0024(18)
C38 0.088(3) 0.017(2) 0.021(2) -0.019(2) 0.007(2) -0.0041(18)
C39 0.029(2) 0.027(2) 0.054(2) 0.0005(19) 0.012(2) 0.014(2)
C40 0.056(2) 0.017(2) 0.037(2) -0.007(2) -0.017(2) 0.0085(19)
C41 0.049(2) 0.039(2) 0.044(2) -0.012(2) -0.013(2) -0.004(2)
C42 0.050(2) 0.032(2) 0.024(2) 0.001(2) 0.004(2) -0.0062(19)
C43 0.035(2) 0.015(2) 0.034(2) -0.0006(17) -0.0006(19) -0.0091(17)
C44 0.043(2) 0.021(2) 0.027(2) 0.0013(19) -0.011(2) -0.0082(18)
C45 0.052(3) 0.068(3) 0.038(2) -0.002(2) 0.022(2) -0.016(2)
C46 0.048(2) 0.029(2) 0.039(2) 0.019(2) -0.010(2) -0.014(2)
C47 0.032(2) 0.033(2) 0.035(2) -0.009(2) -0.0064(19) 0.005(2)
C48 0.029(2) 0.022(2) 0.029(2) -0.0016(17) -0.0103(18) -0.0011(17)

loop_
_atom_type_symbol
_atom_type_description
_atom_type_scat_dispersion_real
_atom_type_scat_dispersion_imag
_atom_type_scat_source
P P 0.102 0.094
;
International Tables for Crystallography
(1992, Vol. C, Tables 4.2.6.8 and 6.1.1.4)
;
Pd Pd -0.999 1.007
;
International Tables for Crystallography
(1992, Vol. C, Tables 4.2.6.8 and 6.1.1.4)
;
Ge Ge 0.155 1.800
;
International Tables for Crystallography
(1992, Vol. C, Tables 4.2.6.8 and 6.1.1.4)
;
C C 0.003 0.002
;
International Tables for Crystallography
(1992, Vol. C, Tables 4.2.6.8 and 6.1.1.4)
;
H H 0.000 0.000
;
International Tables for Crystallography
(1992, Vol. C, Table 6.1.1.4)
;

loop_
_geom_angle_atom_site_label_1
_geom_angle_atom_site_label_2
_geom_angle_atom_site_label_3
_geom_angle
Ge1 Pd1 Ge2 81.233(15)
Ge1 Pd1 P1 170.85(2)
Ge1 Pd1 P2 97.34(2)
Ge2 Pd1 P1 97.11(2)
Ge2 Pd1 P2 172.94(2)
P1 Pd1 P2 85.37(3)
Ge1 Pd2 Ge3 83.951(14)
Ge1 Pd2 P3 98.49(2)
Ge1 Pd2 P4 159.30(2)
Ge3 Pd2 P3 163.97(2)
Ge3 Pd2 P4 98.65(2)
P3 Pd2 P4 84.69(3)
Pd1 Ge1 Pd2 127.064(16)
Pd1 Ge1 C1 109.08(9)
Pd1 Ge1 C7 105.40(9)
Pd2 Ge1 C1 94.14(9)
Pd2 Ge1 C7 113.17(9)
C1 Ge1 C7 105.69(13)
Pd1 Ge2 Ge3 101.600(17)
Pd1 Ge2 C25 112.51(9)
Pd1 Ge2 C31 118.03(9)
Ge3 Ge2 C25 110.03(10)
Ge3 Ge2 C31 113.46(9)
C25 Ge2 C31 101.45(13)
Pd2 Ge3 Ge2 103.484(16)
Pd2 Ge3 C13 118.29(9)
Pd2 Ge3 C19 113.38(9)
Ge2 Ge3 C13 112.21(9)
Ge2 Ge3 C19 106.25(10)
C13 Ge3 C19 102.88(13)
Pd1 P1 C38 107.88(12)
Pd1 P1 C41 126.88(14)
Pd1 P1 C42 114.53(12)
C38 P1 C41 100.64(19)
C38 P1 C42 101.77(18)
C41 P1 C42 101.76(17)
Pd1 P2 C37 105.65(12)
Pd1 P2 C39 114.02(13)
Pd1 P2 C40 129.55(13)
C37 P2 C39 101.28(18)
C37 P2 C40 102.18(16)
C39 P2 C40 100.42(18)
Pd2 P3 C44 107.92(12)
Pd2 P3 C47 107.67(11)
Pd2 P3 C48 131.66(12)
C44 P3 C47 101.68(17)
C44 P3 C48 101.24(16)
C47 P3 C48 102.96(16)
Pd2 P4 C43 109.26(12)
Pd2 P4 C45 108.77(15)
Pd2 P4 C46 129.81(13)
C43 P4 C45 100.87(18)
C43 P4 C46 101.37(17)
C45 P4 C46 103.09(19)
Ge1 C1 C2 117.8(2)
Ge1 C1 C6 126.0(2)
C2 C1 C6 116.2(3)
C1 C2 C3 123.0(3)
C2 C3 C4 119.2(3)
C3 C4 C5 118.7(3)
C4 C5 C6 121.7(3)
C1 C6 C5 121.2(3)
Ge1 C7 C8 118.7(2)
Ge1 C7 C12 125.1(2)
C8 C7 C12 116.2(3)
C7 C8 C9 122.5(3)
C8 C9 C10 119.9(3)
C9 C10 C11 119.8(3)
C10 C11 C12 119.8(3)
C7 C12 C11 121.8(3)
Ge3 C13 C14 123.0(2)
Ge3 C13 C18 120.7(2)
C14 C13 C18 116.3(2)
C13 C14 C15 121.9(3)
C14 C15 C16 120.0(3)
C15 C16 C17 120.0(3)
C16 C17 C18 119.2(3)
C13 C18 C17 122.6(3)
Ge3 C19 C20 124.2(2)
Ge3 C19 C24 118.8(2)
C20 C19 C24 116.6(3)
C19 C20 C21 121.4(3)
C20 C21 C22 120.5(3)
C21 C22 C23 119.4(3)
C22 C23 C24 119.6(3)
C19 C24 C23 122.5(3)
Ge2 C25 C26 119.5(2)
Ge2 C25 C30 123.2(2)
C26 C25 C30 117.3(3)
C25 C26 C27 120.7(3)
C26 C27 C28 120.3(3)
C27 C28 C29 119.9(3)
C28 C29 C30 119.9(3)
C25 C30 C29 121.8(3)
Ge2 C31 C32 122.2(2)
Ge2 C31 C36 120.3(2)
C32 C31 C36 117.3(2)
C31 C32 C33 122.2(3)
C32 C33 C34 119.1(3)
C33 C34 C35 119.7(3)
C34 C35 C36 120.2(3)
C31 C36 C35 121.4(3)
P2 C37 C38 109.4(2)
P1 C38 C37 111.7(2)
P4 C43 C44 109.5(2)
P3 C44 C43 110.6(2)
C1 C2 H1 118.4(4)
C3 C2 H1 118.6(4)
C2 C3 H2 120.4(4)
C4 C3 H2 120.4(4)
C3 C4 H3 120.3(4)
C5 C4 H3 121.0(4)
C4 C5 H4 119.2(4)
C6 C5 H4 119.1(4)
C1 C6 H5 119.0(4)
C5 C6 H5 119.8(3)
C7 C8 H6 118.5
C9 C8 H6 119.1
C8 C9 H7 120.2
C10 C9 H7 119.9
C9 C10 H8 120.4
C11 C10 H8 119.8
C10 C11 H9 120.5
C12 C11 H9 119.7
C7 C12 H10 118.8
C11 C12 H10 119.4
C13 C14 H11 119.1
C15 C14 H11 119.1
C14 C15 H12 120.1
C16 C15 H12 119.9
C15 C16 H13 120.3
C17 C16 H13 119.7
C16 C17 H14 120.6
C18 C17 H14 120.1
C13 C18 H15 118.6
C17 C18 H15 118.9
C19 C20 H16 118.7
C21 C20 H16 119.8
C20 C21 H17 119.7
C22 C21 H17 119.8
C21 C22 H18 120.4
C23 C22 H18 120.2
C22 C23 H19 119.9
C24 C23 H19 120.5
C19 C24 H20 118.7
C23 C24 H20 118.9
C25 C26 H21 119.4
C27 C26 H21 119.9
C26 C27 H22 119.5
C28 C27 H22 120.1
C27 C28 H23 120.2
C29 C28 H23 120.0
C28 C29 H24 120.1
C30 C29 H24 120.0
C25 C30 H25 118.9
C29 C30 H25 119.3
C31 C32 H26 118.8
C33 C32 H26 118.9
C32 C33 H27 120.5
C34 C33 H27 120.4
C33 C34 H28 120.0
C35 C34 H28 120.3
C34 C35 H29 119.9
C36 C35 H29 119.9
C31 C36 H30 119.3
C35 C36 H30 119.3
P2 C37 H31 109.8
P2 C37 H32 109.3
C38 C37 H31 110.3
C38 C37 H32 108.6
H31 C37 H32 109.5
P1 C38 H33 109.4
P1 C38 H34 108.4
C37 C38 H33 109.8
C37 C38 H34 108.0
H33 C38 H34 109.5
P2 C39 H35 109.1
P2 C39 H36 110.0
P2 C39 H37 109.4
H35 C39 H36 109.5
H35 C39 H37 109.5
H36 C39 H37 109.5
P2 C40 H38 109.6
P2 C40 H39 109.6
P2 C40 H40 109.2
H38 C40 H39 109.5
H38 C40 H40 109.5
H39 C40 H40 109.5
P1 C41 H41 109.0
P1 C41 H42 109.6
P1 C41 H43 109.8
H41 C41 H42 109.5
H41 C41 H43 109.5
H42 C41 H43 109.5
P1 C42 H44 109.5
P1 C42 H45 109.7
P1 C42 H46 109.2
H44 C42 H45 109.5
H44 C42 H46 109.5
H45 C42 H46 109.5
P4 C43 H47 109.6
P4 C43 H48 109.4
C44 C43 H47 109.9
C44 C43 H48 109.0
H47 C43 H48 109.5
P3 C44 H49 109.1
P3 C44 H50 109.2
C43 C44 H49 109.5
C43 C44 H50 108.9
H49 C44 H50 109.5
P4 C45 H51 109.8
P4 C45 H52 109.3
P4 C45 H53 109.3
H51 C45 H52 109.5
H51 C45 H53 109.5
H52 C45 H53 109.5
P4 C46 H54 108.9
P4 C46 H55 109.8
P4 C46 H56 109.7
H54 C46 H55 109.5
H54 C46 H56 109.5
H55 C46 H56 109.5
P3 C47 H57 109.1
P3 C47 H58 109.9
P3 C47 H59 109.4
H57 C47 H58 109.5
H57 C47 H59 109.5
H58 C47 H59 109.5
P3 C48 H60 109.4
P3 C48 H61 109.5
P3 C48 H62 109.5
H60 C48 H61 109.5
H60 C48 H62 109.5
H61 C48 H62 109.5

loop_
_geom_bond_atom_site_label_1
_geom_bond_atom_site_label_2
_geom_bond_distance
Pd1 Ge1 2.5024(4)
Pd1 Ge2 2.4399(4)
Pd1 P1 2.3166(9)
Pd1 P2 2.3107(10)
Pd2 Ge1 2.4875(4)
Pd2 Ge3 2.4324(4)
Pd2 P3 2.3185(9)
Pd2 P4 2.3072(10)
Ge1 C1 2.008(3)
Ge1 C7 2.006(3)
Ge2 Ge3 2.4296(4)
Ge2 C25 1.983(3)
Ge2 C31 1.994(3)
Ge3 C13 1.984(3)
Ge3 C19 1.982(3)
P1 C38 1.847(3)
P1 C41 1.811(3)
P1 C42 1.815(3)
P2 C37 1.840(3)
P2 C39 1.817(3)
P2 C40 1.810(3)
P3 C44 1.841(3)
P3 C47 1.824(3)
P3 C48 1.834(3)
P4 C43 1.835(3)
P4 C45 1.815(4)
P4 C46 1.817(3)
C1 C2 1.390(5)
C1 C6 1.404(4)
C2 C3 1.383(5)
C3 C4 1.402(5)
C4 C5 1.365(5)
C5 C6 1.380(5)
C7 C8 1.399(5)
C7 C12 1.400(4)
C8 C9 1.390(5)
C9 C10 1.371(5)
C10 C11 1.390(5)
C11 C12 1.397(5)
C13 C14 1.394(4)
C13 C18 1.390(4)
C14 C15 1.391(4)
C15 C16 1.376(5)
C16 C17 1.377(5)
C17 C18 1.394(4)
C19 C20 1.401(4)
C19 C24 1.397(5)
C20 C21 1.386(5)
C21 C22 1.386(5)
C22 C23 1.386(5)
C23 C24 1.387(5)
C25 C26 1.405(4)
C25 C30 1.379(5)
C26 C27 1.384(4)
C27 C28 1.379(5)
C28 C29 1.365(5)
C29 C30 1.391(5)
C31 C32 1.388(4)
C31 C36 1.404(4)
C32 C33 1.396(4)
C33 C34 1.395(5)
C34 C35 1.387(5)
C35 C36 1.387(4)
C37 C38 1.526(5)
C43 C44 1.537(5)
C2 H1 0.950(4)
C3 H2 0.950(5)
C4 H3 0.950(5)
C5 H4 0.950(5)
C6 H5 0.950(5)
C8 H6 0.950
C9 H7 0.950
C10 H8 0.950
C11 H9 0.950
C12 H10 0.950
C14 H11 0.950
C15 H12 0.950
C16 H13 0.950
C17 H14 0.950
C18 H15 0.950
C20 H16 0.950
C21 H17 0.950
C22 H18 0.950
C23 H19 0.950
C24 H20 0.950
C26 H21 0.950
C27 H22 0.950
C28 H23 0.950
C29 H24 0.950
C30 H25 0.950
C32 H26 0.950
C33 H27 0.950
C34 H28 0.950
C35 H29 0.950
C36 H30 0.950
C37 H31 0.950
C37 H32 0.950
C38 H33 0.950
C38 H34 0.950
C39 H35 0.950
C39 H36 0.950
C39 H37 0.950
C40 H38 0.950
C40 H39 0.950
C40 H40 0.950
C41 H41 0.950
C41 H42 0.950
C41 H43 0.950
C42 H44 0.950
C42 H45 0.950
C42 H46 0.950
C43 H47 0.950
C43 H48 0.950
C44 H49 0.950
C44 H50 0.950
C45 H51 0.950
C45 H52 0.950
C45 H53 0.950
C46 H54 0.950
C46 H55 0.950
C46 H56 0.950
C47 H57 0.950
C47 H58 0.950
C47 H59 0.950
C48 H60 0.950
C48 H61 0.950
C48 H62 0.950
